data_2216632
loop_
_publ_author_name
'Yu-Peng Pan'
'Da-Cheng Li'
'Da-Qi Wang'

_publ_section_title Bis(pyridine-2-methanol-\k^2^<i>N</i>,<i>O</i>]bis(thiocyanato-\k<i>N</i>)cobalt(II)
_journal_coeditor_code LH2553
_journal_issue 12
_journal_name_full 'Acta Crystallographica Section E'
_journal_page_first m3034
_journal_page_last m3034
_journal_paper_doi 10.1107/S160053680705756X
_journal_volume 63
_journal_year 2007
_chemical_formula_iupac '[Co (N C S)2 (C6 H7 N O)2]'
_chemical_formula_moiety 'C14 H14 Co N4 O2 S2'
_chemical_formula_sum 'C14 H14 Co N4 O2 S2'
_chemical_formula_weight 393.34
_chemical_name_systematic
;
Bis(pyridine-2-methanol-\k^2^<i>N</i>,<i>O</i>]bis(thiocyanato-\kN)cobalt(II)
;
_space_group_IT_number 60
_symmetry_cell_setting orthorhombic
_symmetry_space_group_name_Hall '-P 2n 2ab'
_symmetry_space_group_name_H-M 'P b c n'
_atom_sites_solution_hydrogens geom
_atom_sites_solution_primary direct
_atom_sites_solution_secondary difmap
_audit_creation_method SHELXL-97
_cell_angle_alpha 90.00
_cell_angle_beta 90.00
_cell_angle_gamma 90.00
_cell_formula_units_Z 4
_cell_length_a 11.371(10)
_cell_length_b 8.255(8)
_cell_length_c 17.779(16)
_cell_measurement_reflns_used 2060
_cell_measurement_temperature 298(2)
_cell_measurement_theta_max 23.953
_cell_measurement_theta_min 2.904
_cell_volume 1669(3)
_computing_cell_refinement 'SAINT (Siemens, 1996)'
_computing_data_collection 'SMART (Siemens, 1996)'
_computing_data_reduction 'SAINT (Siemens, 1996)'
_computing_molecular_graphics 'SHELXTL (Sheldrick, 1997b)'
_computing_publication_material 'SHELXTL (Sheldrick, 1997b)'
_computing_structure_refinement 'SHELXL97 (Sheldrick, 1997a)'
_computing_structure_solution 'SHELXS97 (Sheldrick, 1997a)'
_diffrn_ambient_temperature 298(2)
_diffrn_measured_fraction_theta_full 0.995
_diffrn_measured_fraction_theta_max 0.995
_diffrn_measurement_device_type 'Bruker SMART CCD'
_diffrn_measurement_method '\f and \w scans'
_diffrn_radiation_monochromator graphite
_diffrn_radiation_source 'fine-focus sealed tube'
_diffrn_radiation_type MoK\a
_diffrn_radiation_wavelength 0.71073
_diffrn_reflns_av_R_equivalents 0.0882
_diffrn_reflns_av_sigmaI/netI 0.0595
_diffrn_reflns_limit_h_max 13
_diffrn_reflns_limit_h_min -12
_diffrn_reflns_limit_k_max 9
_diffrn_reflns_limit_k_min -8
_diffrn_reflns_limit_l_max 20
_diffrn_reflns_limit_l_min -18
_diffrn_reflns_number 6193
_diffrn_reflns_theta_full 25.00
_diffrn_reflns_theta_max 25.00
_diffrn_reflns_theta_min 2.29
_diffrn_standards_number 0
_exptl_absorpt_coefficient_mu 1.291
_exptl_absorpt_correction_T_max 0.6980
_exptl_absorpt_correction_T_min 0.5942
_exptl_absorpt_correction_type multi-scan
_exptl_absorpt_process_details '(SADABS; Sheldrick, 1996)'
_exptl_crystal_colour red
_exptl_crystal_density_diffrn 1.565
_exptl_crystal_density_method 'not measured'
_exptl_crystal_description block
_exptl_crystal_F_000 804
_exptl_crystal_size_max 0.45
_exptl_crystal_size_mid 0.37
_exptl_crystal_size_min 0.30
_refine_diff_density_max 0.904
_refine_diff_density_min -0.798
_refine_ls_extinction_method none
_refine_ls_goodness_of_fit_ref 1.002
_refine_ls_hydrogen_treatment constr
_refine_ls_matrix_type full
_refine_ls_number_parameters 105
_refine_ls_number_reflns 1463
_refine_ls_number_restraints 0
_refine_ls_restrained_S_all 1.002
_refine_ls_R_factor_all 0.0773
_refine_ls_R_factor_gt 0.0547
_refine_ls_shift/su_max 0.000
_refine_ls_shift/su_mean 0.000
_refine_ls_structure_factor_coef Fsqd
_refine_ls_weighting_details 'calc w=1/[\s^2^(Fo^2^)+(0.0972P)^2^+2.6034P] where P=(Fo^2^+2Fc^2^)/3'
_refine_ls_weighting_scheme calc
_refine_ls_wR_factor_gt 0.1477
_refine_ls_wR_factor_ref 0.1697
_reflns_number_gt 1079
_reflns_number_total 1463
_reflns_threshold_expression I>2\s(I)
_cod_data_source_file lh2553.cif
_cod_data_source_block I
_cod_depositor_comments
;
The following automatic conversions were performed:
'_symmetry_cell_setting' value 'Orthorhombic' changed to 'orthorhombic'
according to '/home/saulius/struct/CIF-dictionaries/cif_core.dic'
dictionary named 'cif_core.dic' version 2.4.1 from 2010-06-29.

Automatic conversion script
Id: cif_fix_enum 1527 2010-12-29 10:47:43Z saulius 

The following automatic conversions were performed:

'_symmetry_cell_setting' value 'Orthorhombic' changed to
'orthorhombic' according to
/home/saulius/struct/CIF-dictionaries/cif_core.dic dictionary named
'cif_core.dic' version 2.4.1 from 2010-06-29.

Automatic conversion script
Id: cif_fix_values 1715 2011-07-08 13:25:40Z adriana 
;
_cod_original_sg_symbol_Hall '-P 2n 2ab '
_cod_database_code 2216632
_cod_database_fobs_code 2216632

loop_
_symmetry_equiv_pos_as_xyz
'x, y, z'
'-x+1/2, -y+1/2, z+1/2'
'-x, y, -z+1/2'
'x+1/2, -y+1/2, -z'
'-x, -y, -z'
'x-1/2, y-1/2, -z-1/2'
'x, -y, z-1/2'
'-x-1/2, y-1/2, z'

loop_
_atom_site_type_symbol
_atom_site_label
_atom_site_fract_x
_atom_site_fract_y
_atom_site_fract_z
_atom_site_U_iso_or_equiv
_atom_site_adp_type
_atom_site_calc_flag
_atom_site_refinement_flags
_atom_site_occupancy
Co Co1 0.5000 0.21568(11) 0.2500 0.0366(4) Uani d S 1
N N1 0.6485(4) 0.2744(5) 0.1860(2) 0.0415(10) Uani d . 1
N N2 0.5778(4) 0.0526(5) 0.3203(2) 0.0490(11) Uani d . 1
O O1 0.4388(3) 0.4024(4) 0.16747(19) 0.0506(9) Uani d . 1
H H1 0.3691 0.3971 0.1558 0.076 Uiso d R 1
S S1 0.68424(13) -0.17410(19) 0.41381(8) 0.0573(5) Uani d . 1
C C1 0.5087(4) 0.4002(8) 0.1015(3) 0.0516(14) Uani d . 1
H H1A 0.5070 0.5057 0.0776 0.062 Uiso calc R 1
H H1B 0.4779 0.3211 0.0663 0.062 Uiso calc R 1
C C2 0.6329(4) 0.3572(6) 0.1224(3) 0.0431(12) Uani d . 1
C C3 0.7262(5) 0.4016(7) 0.0772(3) 0.0576(15) Uani d . 1
H H3 0.7133 0.4607 0.0334 0.069 Uiso calc R 1
C C4 0.8373(5) 0.3579(8) 0.0975(3) 0.0593(16) Uani d . 1
H H4 0.9008 0.3835 0.0667 0.071 Uiso calc R 1
C C5 0.8549(5) 0.2756(7) 0.1639(4) 0.0592(16) Uani d . 1
H H5 0.9304 0.2491 0.1799 0.071 Uiso calc R 1
C C6 0.7586(5) 0.2337(6) 0.2058(3) 0.0482(13) Uani d . 1
H H6 0.7699 0.1746 0.2498 0.058 Uiso calc R 1
C C7 0.6233(4) -0.0404(6) 0.3589(3) 0.0392(11) Uani d . 1

loop_
_atom_site_aniso_label
_atom_site_aniso_U_11
_atom_site_aniso_U_22
_atom_site_aniso_U_33
_atom_site_aniso_U_12
_atom_site_aniso_U_13
_atom_site_aniso_U_23
Co1 0.0326(5) 0.0353(6) 0.0419(6) 0.000 0.0008(4) 0.000
N1 0.045(2) 0.043(2) 0.036(2) -0.0052(18) 0.0000(18) -0.0067(19)
N2 0.047(3) 0.043(2) 0.057(3) -0.004(2) -0.003(2) 0.008(2)
O1 0.047(2) 0.054(2) 0.051(2) 0.0069(17) -0.0007(17) 0.0056(17)
S1 0.0566(9) 0.0564(9) 0.0590(9) 0.0030(7) -0.0096(7) 0.0154(7)
C1 0.053(3) 0.062(4) 0.039(3) -0.005(3) -0.004(2) 0.004(3)
C2 0.050(3) 0.043(3) 0.037(3) -0.010(2) 0.004(2) -0.005(2)
C3 0.071(4) 0.062(3) 0.040(3) -0.020(3) 0.004(3) -0.009(3)
C4 0.052(3) 0.074(4) 0.052(4) -0.014(3) 0.021(3) -0.014(3)
C5 0.038(3) 0.072(4) 0.067(4) -0.007(3) 0.000(3) -0.016(3)
C6 0.044(3) 0.045(3) 0.056(3) -0.005(2) -0.002(2) -0.004(2)
C7 0.034(2) 0.039(3) 0.045(3) -0.008(2) -0.001(2) -0.004(2)

loop_
_atom_type_symbol
_atom_type_description
_atom_type_scat_dispersion_real
_atom_type_scat_dispersion_imag
_atom_type_scat_source
C C 0.0033 0.0016 'International Tables Vol C Tables 4.2.6.8 and 6.1.1.4'
H H 0.0000 0.0000 'International Tables Vol C Tables 4.2.6.8 and 6.1.1.4'
N N 0.0061 0.0033 'International Tables Vol C Tables 4.2.6.8 and 6.1.1.4'
O O 0.0106 0.0060 'International Tables Vol C Tables 4.2.6.8 and 6.1.1.4'
Co Co 0.3494 0.9721 'International Tables Vol C Tables 4.2.6.8 and 6.1.1.4'
S S 0.1246 0.1234 'International Tables Vol C Tables 4.2.6.8 and 6.1.1.4'

loop_
_geom_angle_atom_site_label_1
_geom_angle_atom_site_label_2
_geom_angle_atom_site_label_3
_geom_angle_site_symmetry_1
_geom_angle_site_symmetry_3
_geom_angle
_geom_angle_publ_flag
N2 Co1 N2 3_655 . 97.4(2) y
N2 Co1 N1 3_655 . 99.78(17) n
N2 Co1 N1 . . 97.81(17) y
N2 Co1 N1 3_655 3_655 97.81(17) n
N2 Co1 N1 . 3_655 99.78(17) y
N1 Co1 N1 . 3_655 153.2(2) y
N2 Co1 O1 3_655 3_655 172.34(15) n
N2 Co1 O1 . 3_655 85.30(16) y
N1 Co1 O1 . 3_655 86.92(15) y
N1 Co1 O1 3_655 3_655 74.63(15) n
N2 Co1 O1 3_655 . 85.30(16) n
N2 Co1 O1 . . 172.34(15) y
N1 Co1 O1 . . 74.63(15) y
N1 Co1 O1 3_655 . 86.92(15) n
O1 Co1 O1 3_655 . 93.0(2) y
C2 N1 C6 . . 118.3(4) ?
C2 N1 Co1 . . 118.2(3) ?
C6 N1 Co1 . . 123.4(4) ?
C7 N2 Co1 . . 178.7(4) ?
C1 O1 Co1 . . 111.0(3) ?
C1 O1 H1 . . 109.4 ?
Co1 O1 H1 . . 115.4 ?
O1 C1 C2 . . 109.0(4) ?
O1 C1 H1A . . 109.9 ?
C2 C1 H1A . . 109.9 ?
O1 C1 H1B . . 109.9 ?
C2 C1 H1B . . 109.9 ?
H1A C1 H1B . . 108.3 ?
N1 C2 C3 . . 121.9(5) ?
N1 C2 C1 . . 117.1(4) ?
C3 C2 C1 . . 121.0(5) ?
C4 C3 C2 . . 119.2(5) ?
C4 C3 H3 . . 120.4 ?
C2 C3 H3 . . 120.4 ?
C3 C4 C5 . . 119.5(5) ?
C3 C4 H4 . . 120.2 ?
C5 C4 H4 . . 120.2 ?
C6 C5 C4 . . 118.3(5) ?
C6 C5 H5 . . 120.8 ?
C4 C5 H5 . . 120.8 ?
N1 C6 C5 . . 122.7(5) ?
N1 C6 H6 . . 118.7 ?
C5 C6 H6 . . 118.7 ?
N2 C7 S1 . . 178.5(4) ?

loop_
_geom_bond_atom_site_label_1
_geom_bond_atom_site_label_2
_geom_bond_site_symmetry_2
_geom_bond_distance
_geom_bond_publ_flag
Co1 N2 3_655 2.039(5) y
Co1 N2 . 2.039(5) y
Co1 N1 . 2.093(4) y
Co1 N1 3_655 2.093(4) n
Co1 O1 3_655 2.239(4) n
Co1 O1 . 2.239(4) y
N1 C2 . 1.333(6) ?
N1 C6 . 1.344(7) ?
N2 C7 . 1.152(6) ?
O1 C1 . 1.417(6) ?
O1 H1 . 0.8200 ?
S1 C7 . 1.629(5) ?
C1 C2 . 1.502(7) ?
C1 H1A . 0.9700 ?
C1 H1B . 0.9700 ?
C2 C3 . 1.381(7) ?
C3 C4 . 1.363(8) ?
C3 H3 . 0.9300 ?
C4 C5 . 1.377(9) ?
C4 H4 . 0.9300 ?
C5 C6 . 1.369(8) ?
C5 H5 . 0.9300 ?
C6 H6 . 0.9300 ?

loop_
_geom_hbond_atom_site_label_D
_geom_hbond_atom_site_label_H
_geom_hbond_atom_site_label_A
_geom_hbond_site_symmetry_A
_geom_hbond_distance_DH
_geom_hbond_distance_HA
_geom_hbond_distance_DA
_geom_hbond_angle_DHA
O1 H1 S1 6_566 0.82 2.51 3.296(5) 161.2
